data_8100036
loop_
_publ_author_name
'Babizhetskyy, Volodymyr'
'Mattausch, Hansj\"urgen'
'Simon, Arndt'

_publ_section_title
;
Crystal structure of lanthanum borocarbide, La~10~B~9~C~12~
;
_journal_issue 1
_journal_name_full 'Zeitschrift f\"ur Kristallographie - New Crystal Structures'
_journal_page_first 11
_journal_page_last 12
_journal_volume 219
_journal_year 2004
_chemical_formula_sum 'C12 B9 La10'
_chemical_formula_weight 1630.4
_space_group_IT_number 92
_symmetry_cell_setting tetragonal
_symmetry_space_group_name_Hall 'P 4abw 2nw'
_symmetry_space_group_name_H-M 'P 41 21 2'
_cell_angle_alpha 90
_cell_angle_beta 90
_cell_angle_gamma 90
_cell_formula_units_Z 4
_cell_length_a 8.6447(4)
_cell_length_b 8.6447(4)
_cell_length_c 25.787(2)
_cell_measurement_temperature 293(2)
_cell_volume 1927.1(2)
_diffrn_ambient_temperature 293(2)
_exptl_crystal_density_diffrn 5.6180(6)
_refine_ls_goodness_of_fit_gt 1.10
_cod_database_code 8100036

loop_
_symmetry_equiv_pos_site_id
_symmetry_equiv_pos_as_xyz
1 x,y,z
2 1/2-y,1/2+x,1/4+z
3 1/2+x,1/2-y,3/4-z
4 -x,-y,1/2+z
5 y,x,-z
6 1/2+y,1/2-x,3/4+z
7 1/2-x,1/2+y,1/4-z
8 -y,-x,1/2-z

loop_
_atom_site_label
_atom_site_type_symbol
_atom_site_adp_type
_atom_site_fract_x
_atom_site_fract_y
_atom_site_fract_z
_atom_site_U_iso_or_equiv
_atom_site_symmetry_multiplicity
_atom_site_Wyckoff_symbol
_atom_site_occupancy
_atom_site_calc_flag
_atom_site_refinement_flags
_atom_site_disorder_assembly
_atom_site_disorder_group
La1 La Uani 0.48098(5) 0.40301(5) 0.311831(16) 0.01070(9) 8 b 1 d . . .
La2 La Uani 0.67841(5) 0.00638(5) 0.332226(15) 0.00974(9) 8 b 1 d . . .
La3 La Uani 0.39936(5) 0.09912(5) 0.209290(14) 0.00952(9) 8 b 1 d . . .
La4 La Uani 0.19824(5) 0.08701(6) 0.69554(2) 0.01471(10) 8 b 1 d . . .
La5 La Uani 0.28645(5) 0.79797(5) 0.320053(15) 0.00966(9) 8 b 1 d . . .
C1 C Uani 0.3848(9) 0.1051(8) 0.3130(3) 0.0122(15) 8 b 1 d . . .
C2 C Uani 0.2942(8) 0.1872(8) 0.4178(3) 0.0123(15) 8 b 1 d . . .
C3 C Uani 0.6852(9) 0.0069(9) 0.4344(4) 0.0163(18) 8 b 1 d . . .
C4 C Uani 0.0979(9) 0.0077(9) 0.2010(3) 0.0138(16) 8 b 1 d . . .
B1 B Uani 0.3076(9) 0.4144(9) 0.1541(3) 0.0115(16) 8 b 1 d . . .
C6 C Uani 0.2079(11) 0.4740(11) 0.2603(3) 0.021(2) 8 b 1 d . . .
C5 C Uani 0.9186(9) 0.2135(9) 0.9624(3) 0.0146(16) 8 b 1 d . . .
B2 B Uani 0.7785(9) 0.2899(9) 0.2759(3) 0.0093(15) 8 b 1 d . . .
B3 B Uani 0.8538(10) 0.3639(10) 0.3827(4) 0.016(2) 8 b 1 d . . .
B4 B Uani 0.3693(10) 0.5097(9) 0.1057(3) 0.0129(17) 8 b 1 d . . .
B5 B Uani 0.4260(8) 0.4260(8) 0 0.0110(18) 4 a 1 d . . .

loop_
_atom_site_aniso_label
_atom_site_aniso_type_symbol
_atom_site_aniso_U_11
_atom_site_aniso_U_22
_atom_site_aniso_U_33
_atom_site_aniso_U_12
_atom_site_aniso_U_13
_atom_site_aniso_U_23
La1 La 0.01092(16) 0.01005(16) 0.01114(16) 0.00029(13) 0.00093(12) -0.00064(12)
La2 La 0.00997(16) 0.00951(15) 0.00974(16) 0.00024(11) -0.00063(11) -0.00012(12)
La3 La 0.00924(16) 0.01076(16) 0.00857(15) 0.00021(12) -0.00005(11) -0.00057(12)
La4 La 0.01099(17) 0.01042(17) 0.0227(2) 0.00120(13) 0.00023(15) -0.00110(15)
La5 La 0.00912(15) 0.01133(16) 0.00853(15) 0.00038(11) -0.00026(11) 0.00142(12)
C1 C 0.016(3) 0.010(3) 0.011(2) -0.0018(19) 0.000(2) 0.003(2)
C2 C 0.010(3) 0.007(2) 0.019(3) -0.0015(19) -0.003(2) 0.001(2)
C3 C 0.011(3) 0.009(3) 0.029(4) -0.003(2) -0.001(3) -0.004(3)
C4 C 0.017(3) 0.010(3) 0.014(3) -0.004(2) 0.003(2) 0.001(2)
B1 B 0.011(3) 0.011(3) 0.012(3) -0.001(2) 0.003(2) -0.006(2)
C6 C 0.025(4) 0.029(4) 0.010(3) -0.001(3) -0.003(3) 0.007(3)
C5 C 0.011(3) 0.013(3) 0.019(3) -0.002(2) 0.001(2) 0.002(2)
B2 B 0.009(3) 0.013(3) 0.007(2) 0.002(2) 0.001(2) -0.001(2)
B3 B 0.011(3) 0.014(3) 0.022(4) 0.001(2) -0.009(3) 0.008(3)
B4 B 0.017(3) 0.008(3) 0.013(3) 0.000(2) -0.006(3) 0.000(2)
B5 B 0.014(3) 0.014(3) 0.005(4) -0.011(4) -0.002(2) 0.002(2)

loop_
_geom_bond_atom_site_label_1
_geom_bond_atom_site_label_2
_geom_bond_site_symmetry_1
_geom_bond_site_symmetry_2
_geom_bond_distance
_geom_bond_publ_flag
La1 C1 . . 2.707(7) yes
La1 C2 . 3_555 2.866(7) yes
La1 C3 . 3_455 2.675(8) yes
La1 B1 . 8_665 2.802(8) yes
La1 C6 . . 2.777(10) yes
La1 C5 . 7_656 2.889(8) yes
La1 B2 . . 2.903(8) yes
La1 B3 . 3_455 2.928(9) yes
La1 B4 . 8_665 2.898(9) yes
La2 C1 . . 2.723(8) yes
La2 C2 . 3_555 2.832(7) yes
La2 C3 . . 2.636(10) yes
La2 C4 . 8_655 2.985(8) yes
La2 B1 . 8_655 2.852(8) yes
La2 C5 . 7_646 2.904(8) yes
La2 B2 . . 2.977(8) yes
La3 C1 . . 2.677(7) yes
La3 C2 . 6_554 2.861(7) yes
La3 C3 . 6_554 2.704(8) yes
La3 C4 . . 2.732(8) yes
La3 C6 . 8_655 2.976(10) yes
La3 C5 . 2_544 2.930(8) yes
La3 B2 . 8_665 2.912(8) yes
La3 B4 . 7_545 2.967(9) yes
La4 C1 . 5_556 2.707(8) yes
La4 C2 . 2_545 2.811(7) yes
La4 C3 . 2_545 2.702(8) yes
La4 C4 . 4_555 2.691(8) yes
La4 C6 . 5_556 2.841(10) yes
La4 B2 . 5_546 2.878(7) yes
La4 B3 . 2_545 2.868(9) yes
La4 B5 . 3_455 2.743(6) yes
La5 C1 . 1_565 2.794(7) yes
La5 C3 . 3_455 2.780(8) yes
La5 C4 . 8_565 2.752(8) yes
La5 B1 . 2_555 2.779(8) yes
La5 B1 . 8_665 2.822(8) yes
La5 C6 . 8_665 2.930(9) yes
La5 C5 . 7_656 2.781(8) yes
La5 B4 . 2_555 2.789(8) yes
La5 B4 . 8_665 2.977(9) yes
La5 B5 . 2_555 2.803(5) yes
C1 C2 . . 2.902(11) yes
C1 B3 . 3_455 1.451(12) yes
C2 B2 . 2_545 2.989(11) yes
C2 B2 . 3_455 1.471(11) yes
C2 B3 . 3_455 1.469(13) yes
C3 C6 . 3_555 1.448(13) yes
C3 C5 . 8_666 2.875(13) yes
C4 C4 . 8_555 2.838(11) yes
C4 B1 . 7_545 2.944(11) yes
C4 B4 . 7_545 1.490(12) yes
C4 B5 . 2_545 1.462(8) yes
B1 C6 . . 2.916(12) yes
B1 C5 . 2_544 1.513(12) yes
B1 B4 . . 1.588(12) yes
C6 C5 . 2_544 1.490(12) yes
C5 B4 . 6_555 2.948(12) yes
B2 B2 . 8_665 1.577(11) yes
B2 B3 . . 2.901(13) yes
B4 B5 . . 2.863(9) yes
